data_2003757
loop_
_publ_author_name
'Piers, W. E.'
'von Spence, R. E.'
'MacGillivray, L. R.'
'Zaworotko, M. J.'

_publ_section_title
;
 Bis(pentafluorophenyl)boron Chloride
;
_journal_issue 8
_journal_name_full 'Acta Crystallographica Section C'
_journal_page_first 1688
_journal_page_last 1689
_journal_paper_doi 10.1107/S0108270195002526
_journal_volume 51
_journal_year 1995
_chemical_formula_moiety 'C12 B Cl F10'
_chemical_formula_sum 'C12 B Cl F10'
_chemical_formula_weight 380.38
_chemical_name_systematic
;
 ?  #Bis(pentafluorophenyl)boron Chloride
;
_space_group_IT_number 14
_symmetry_cell_setting monoclinic
_symmetry_space_group_name_Hall '-P 2yn'
_symmetry_space_group_name_H-M 'P 1 21/n 1'
_cell_angle_alpha 90.0
_cell_angle_beta 112.03(2)
_cell_angle_gamma 90.0
_cell_formula_units_Z 4
_cell_length_a 14.454(2)
_cell_length_b 6.3050(6)
_cell_length_c 15.085(3)
_cell_measurement_reflns_used 24
_cell_measurement_temperature 294(1)
_cell_measurement_theta_max 20.50
_cell_measurement_theta_min 17.00
_cell_volume 1274.4(4)
_computing_cell_refinement ' SET4 (Boer & Duisenberg, 1984); CELDIM (Enraf-Nonius, 1992)'
_computing_data_collection 'Enraf-Nonius CAD-4 Software (Enraf-Nonius, 1992)'
_computing_data_reduction 'DATRD2 NRCVAX94 (Gabe, Le Page, Charland, Lee & White, 1989)'
_computing_molecular_graphics 'NRCVAX94; ORTEPII (Johnson, 1976)'
_computing_publication_material 'NRCVAX94; Word and WordPerfect'
_computing_structure_refinement NRCVAX94
_computing_structure_solution 'SOLVER NRCVAX94'
_diffrn_ambient_temperature 294.0(10)
_diffrn_measurement_device 'Enraf-Nonius CAD-4'
_diffrn_measurement_method \w
_diffrn_radiation_monochromator graphite
_diffrn_radiation_source 'X-ray tube'
_diffrn_radiation_type 'Mo K\a'
_diffrn_radiation_wavelength 0.7107
_diffrn_reflns_av_R_equivalents 0.013
_diffrn_reflns_limit_h_max 14
_diffrn_reflns_limit_h_min -15
_diffrn_reflns_limit_k_max 6
_diffrn_reflns_limit_k_min 0
_diffrn_reflns_limit_l_max 16
_diffrn_reflns_limit_l_min 0
_diffrn_reflns_number 1728
_diffrn_reflns_theta_max 22.43
_diffrn_reflns_theta_min 2.0
_diffrn_standards_decay_% 1.0
_diffrn_standards_interval_count 100
_diffrn_standards_number 3
_exptl_absorpt_coefficient_mu 0.41
_exptl_absorpt_correction_T_max 0.9971
_exptl_absorpt_correction_T_min 0.8553
_exptl_absorpt_correction_type 'empirical, from \y-scans'
_exptl_crystal_colour colourless
_exptl_crystal_density_diffrn 1.983
_exptl_crystal_description 'rectangular cube'
_exptl_crystal_F_000 736
_exptl_crystal_size_max 0.70
_exptl_crystal_size_mid 0.30
_exptl_crystal_size_min 0.20
_refine_diff_density_max 0.18
_refine_diff_density_min -0.27
_refine_ls_extinction_method none
_refine_ls_goodness_of_fit_obs 2.11
_refine_ls_matrix_type full
_refine_ls_number_parameters 217
_refine_ls_number_reflns 1114
_refine_ls_R_factor_all 0.066
_refine_ls_R_factor_obs 0.035
_refine_ls_shift/esd_max 0.000
_refine_ls_structure_factor_coef F
_refine_ls_weighting_details 'w = 1/[\s^2^(F) + 0.00004F^2^]'
_refine_ls_weighting_scheme calc
_refine_ls_wR_factor_all 0.034
_refine_ls_wR_factor_obs 0.033
_reflns_number_observed 1114
_reflns_number_total 1656
_reflns_observed_criterion 'I~net~ > 2.5\s(I~net~)'
_cod_data_source_file bk1115.cif
_cod_data_source_block 94-WEP1
_cod_depositor_comments
;
The following automatic conversions were performed:
'_symmetry_cell_setting' value 'Monoclinic' changed to 'monoclinic'
according to '/home/saulius/struct/CIF-dictionaries/cif_core.dic'
dictionary named 'cif_core.dic' version 2.4.1 from 2010-06-29.

Automatic conversion script
Id: cif_fix_enum 1527 2010-12-29 10:47:43Z saulius 

The following automatic conversions were performed:

'_symmetry_cell_setting' value 'Monoclinic' changed to 'monoclinic'
according to /home/saulius/struct/CIF-dictionaries/cif_core.dic
dictionary named 'cif_core.dic' version 2.4.1 from 2010-06-29.

Automatic conversion script
Id: cif_fix_values 1715 2011-07-08 13:25:40Z adriana 

The following automatic conversions were performed:

'_refine_ls_weighting_scheme' value 'w = 1/[\s^2^(F) + 0.00004F^2^]'
was changed to 'calc'. New tag '_refine_ls_weighting_details' was
created. The value of the new tag was set to 'w = 1/[\s^2^(F) +
0.00004F^2^]'.

Automatic conversion script
Id: cif_fix_values 3143 2015-03-26 13:38:13Z robertas 
;
_cod_original_sg_symbol_H-M 'P 21/n'
_cod_database_code 2003757

loop_
_symmetry_equiv_pos_as_xyz
x,y,z
-x,-y,-z
1/2-x,1/2+y,1/2-z
1/2+x,1/2-y,1/2+z

loop_
_atom_site_aniso_label
_atom_site_aniso_U_11
_atom_site_aniso_U_12
_atom_site_aniso_U_13
_atom_site_aniso_U_22
_atom_site_aniso_U_23
_atom_site_aniso_U_33
_atom_site_aniso_type_symbol
Cl 0.1173(11) 0.0322(8) 0.0242(7) 0.0808(10) 0.0182(7) 0.0525(7) Cl
F1 0.0561(15) 0.0109(14) 0.0040(14) 0.089(2) -0.0035(16) 0.0644(16) F
F2 0.0561(16) 0.0068(14) 0.0326(15) 0.095(2) -0.0026(16) 0.090(2) F
F3 0.092(2) 0.0053(16) 0.0417(15) 0.100(2) -0.0015(16) 0.0626(17) F
F4 0.0681(16) 0.0022(15) 0.0072(14) 0.0756(18) 0.0011(14) 0.0430(15) F
F5 0.0503(14) 0.0055(13) 0.0171(12) 0.0811(18) -0.0009(14) 0.0564(15) F
F6 0.119(2) -0.0122(16) 0.0512(17) 0.071(2) 0.0106(16) 0.0698(18) F
F7 0.0949(19) -0.0233(19) 0.0613(17) 0.119(2) -0.0062(18) 0.0812(19) F
F8 0.0657(17) 0.0179(17) 0.0335(15) 0.114(2) -0.0056(17) 0.0793(19) F
F9 0.0734(16) 0.0167(14) 0.0244(14) 0.0623(18) 0.0096(15) 0.0660(16) F
F10 0.0627(15) 0.0035(13) 0.0303(13) 0.0627(17) 0.0110(13) 0.0589(15) F
C1 0.045(3) 0.003(2) 0.008(2) 0.047(3) 0.002(2) 0.042(3) C
C2 0.045(3) 0.004(2) -0.000(3) 0.051(3) 0.002(2) 0.049(3) C
C3 0.048(3) 0.001(2) 0.022(3) 0.053(3) -0.006(3) 0.063(3) C
C4 0.065(3) -0.001(3) 0.029(3) 0.055(3) -0.005(2) 0.051(3) C
C5 0.053(3) -0.002(2) 0.012(3) 0.048(3) -0.002(2) 0.043(3) C
C6 0.044(3) 0.001(2) 0.019(2) 0.049(3) -0.001(2) 0.055(3) C
C7 0.059(3) -0.006(2) 0.018(2) 0.046(3) 0.002(2) 0.036(2) C
C8 0.075(3) -0.008(3) 0.022(3) 0.047(3) 0.005(2) 0.044(3) C
C9 0.058(3) -0.016(3) 0.028(3) 0.077(4) -0.008(3) 0.050(3) C
C10 0.049(3) 0.002(3) 0.019(3) 0.072(4) -0.011(3) 0.052(3) C
C11 0.054(3) 0.001(3) 0.015(2) 0.051(3) 0.002(2) 0.044(3) C
C12 0.050(3) -0.006(3) 0.021(2) 0.055(3) 0.002(2) 0.039(2) C
B 0.059(3) -0.006(3) 0.012(3) 0.048(3) 0.002(3) 0.049(3) B

loop_
_atom_site_label
_atom_site_fract_x
_atom_site_fract_y
_atom_site_fract_z
_atom_site_U_iso_or_equiv
_atom_site_thermal_displace_type
_atom_site_type_symbol
Cl 0.36753(10) 0.3953(2) 0.08929(8) 0.0858(10) Uij Cl
F1 0.24531(18) 0.3210(4) 0.20646(18) 0.0754(17) Uij F
F2 0.22348(17) 0.3670(4) 0.37220(17) 0.079(2) Uij F
F3 0.38091(18) 0.3157(4) 0.53851(17) 0.081(2) Uij F
F4 0.56387(17) 0.2257(4) 0.53708(16) 0.0662(18) Uij F
F5 0.58901(16) 0.1856(4) 0.37246(15) 0.0635(17) Uij F
F6 0.55941(19) 0.2997(4) 0.07093(17) 0.082(2) Uij F
F7 0.69580(18) 0.0316(4) 0.05978(17) 0.090(2) Uij F
F8 0.72461(18) -0.3485(5) 0.15166(18) 0.085(2) Uij F
F9 0.61288(16) -0.4556(4) 0.25379(17) 0.0677(17) Uij F
F10 0.47725(16) -0.1879(3) 0.26776(15) 0.0592(16) Uij F
C1 0.4186(3) 0.2534(6) 0.2802(3) 0.047(3) Uij C
C2 0.3275(3) 0.2990(6) 0.2870(3) 0.053(3) Uij C
C3 0.3136(3) 0.3211(6) 0.3714(3) 0.054(3) Uij C
C4 0.3930(3) 0.2952(7) 0.4553(3) 0.055(3) Uij C
C5 0.4847(3) 0.2513(7) 0.4544(3) 0.050(3) Uij C
C6 0.4959(3) 0.2299(6) 0.3683(3) 0.049(3) Uij C
C7 0.5109(3) 0.0706(7) 0.1701(3) 0.047(3) Uij C
C8 0.5695(3) 0.1131(8) 0.1171(3) 0.055(3) Uij C
C9 0.6407(3) -0.0220(9) 0.1106(3) 0.059(3) Uij C
C10 0.6555(3) -0.2134(8) 0.1566(3) 0.058(3) Uij C
C11 0.5991(3) -0.2671(7) 0.2095(3) 0.050(3) Uij C
C12 0.5297(3) -0.1242(7) 0.2151(3) 0.047(3) Uij C
B 0.4354(4) 0.2293(8) 0.1840(3) 0.054(4) Uij B

loop_
_atom_type_symbol
_atom_type_description
_atom_type_scat_source
_atom_type_scat_dispersion_real
_atom_type_scat_dispersion_imag
Cl ? 'International Tables Vol. IV Table 2.2B' 0.132 0.159
F ? 'International Tables Vol. IV Table 2.2B' 0.014 0.010
C ? 'International Tables Vol. IV Table 2.2B' 0.002 0.002
B ? 'International Tables Vol. IV Table 2.2B' 0.000 0.001

loop_
_geom_angle_atom_site_label_1
_geom_angle_atom_site_label_2
_geom_angle_atom_site_label_3
_geom_angle
_geom_angle_publ_flag
C2 C1 C6 113.4(4) yes
C2 C1 B 124.7(4) yes
C6 C1 B 121.9(4) yes
F1 C2 C1 119.5(4) yes
F1 C2 C3 116.1(4) yes
C1 C2 C3 124.3(4) yes
F2 C3 C2 120.9(4) yes
F2 C3 C4 120.0(4) yes
C2 C3 C4 119.1(4) yes
F3 C4 C3 120.0(4) yes
F3 C4 C5 120.0(4) yes
C3 C4 C5 120.0(4) yes
F4 C5 C4 120.6(4) yes
F4 C5 C6 120.1(4) yes
C4 C5 C6 119.4(4) yes
F5 C6 C1 119.8(4) yes
F5 C6 C5 116.3(4) yes
C1 C6 C5 123.8(4) yes
C8 C7 C12 113.8(4) yes
C8 C7 B 124.3(4) yes
C12 C7 B 121.7(4) yes
F6 C8 C7 119.6(4) yes
F6 C8 C9 116.5(4) yes
C7 C8 C9 123.9(4) yes
F7 C9 C8 120.6(5) yes
F7 C9 C10 120.0(4) yes
C8 C9 C10 119.5(4) yes
F8 C10 C9 120.8(4) yes
F8 C10 C11 119.5(5) yes
C9 C10 C11 119.7(4) yes
F9 C11 C10 119.8(4) yes
F9 C11 C12 121.6(4) yes
C10 C11 C12 118.6(4) yes
F10 C12 C7 120.3(4) yes
F10 C12 C11 115.2(4) yes
C7 C12 C11 124.5(4) yes
Cl B C1 117.7(3) yes
Cl B C7 119.0(3) yes
C1 B C7 123.3(4) yes

loop_
_geom_bond_atom_site_label_1
_geom_bond_atom_site_label_2
_geom_bond_distance
_geom_bond_publ_flag
Cl B 1.746(5) yes
F1 C2 1.351(5) yes
F2 C3 1.339(5) yes
F3 C4 1.337(5) yes
F4 C5 1.349(5) yes
F5 C6 1.353(5) yes
F6 C8 1.347(5) yes
F7 C9 1.340(5) yes
F8 C10 1.336(5) yes
F9 C11 1.341(5) yes
F10 C12 1.348(4) yes
C1 C2 1.390(6) yes
C1 C6 1.386(6) yes
C1 B 1.566(6) yes
C2 C3 1.367(6) yes
C3 C4 1.363(6) yes
C4 C5 1.358(6) yes
C5 C6 1.376(6) yes
C7 C8 1.392(6) yes
C7 C12 1.380(6) yes
C7 B 1.551(7) yes
C8 C9 1.367(7) yes
C9 C10 1.368(8) yes
C10 C11 1.379(6) yes
C11 C12 1.375(6) yes
